data_4300086
loop_
_publ_author_name
'Qian-Feng Zhang'
'Wa-Hung Leung'
Xin
'Hoong-Kun Fun'

_publ_section_title
;
Heterometallic Polymeric Clusters Containing Tetraselenotungstate Anion:
One-Dimensional Helical Chain {[La(Me2SO)8][(\m-WSe4)3Ag3]}n and
Cyanide-Bridged Three-Dimensional Cross-Framework
{[Et4N]2[(\m4-WSe4)Cu4(CN)4]}n
;
_journal_name_full 'Inorganic Chemistry'
_journal_page_first 417
_journal_page_last 426
_journal_paper_doi 10.1021/ic990780g
_journal_volume 39
_journal_year 2000
_chemical_formula_sum 'C20 H40 Cu4 N6 Se4 W'
_chemical_formula_weight 1118.43
_space_group_IT_number 70
_symmetry_cell_setting orthorhombic
_symmetry_space_group_name_Hall '-F 2uv 2vw'
_symmetry_space_group_name_H-M 'F d d d :2'
_atom_sites_solution_hydrogens geom
_atom_sites_solution_primary direct
_atom_sites_solution_secondary difmap
_audit_creation_method SHELXL
_cell_angle_alpha 90.00
_cell_angle_beta 90.00
_cell_angle_gamma 90.00
_cell_formula_units_Z 8
_cell_length_a 11.090(2)
_cell_length_b 23.206(5)
_cell_length_c 23.910(5)
_cell_measurement_temperature 293(2)
_cell_volume 6153(2)
_computing_structure_refinement SHELXTL
_computing_structure_solution SHELXTL
_diffrn_ambient_temperature 293(2)
_diffrn_measurement_device 'CAD-4 diffractometer'
_diffrn_measurement_method '\w-2theta scan'
_diffrn_radiation_monochromator graphite
_diffrn_radiation_source 'fine-focus sealed tube'
_diffrn_radiation_type MoK\a
_diffrn_radiation_wavelength 0.71073
_diffrn_reflns_av_R_equivalents 0.0624
_diffrn_reflns_av_sigmaI/netI 0.0808
_diffrn_reflns_limit_h_max 12
_diffrn_reflns_limit_h_min -13
_diffrn_reflns_limit_k_max 28
_diffrn_reflns_limit_k_min 0
_diffrn_reflns_limit_l_max 29
_diffrn_reflns_limit_l_min -10
_diffrn_reflns_number 2900
_diffrn_reflns_theta_max 25.98
_diffrn_reflns_theta_min 2.21
_exptl_absorpt_coefficient_mu 11.198
_exptl_absorpt_correction_T_max 1.0000
_exptl_absorpt_correction_T_min 0.6472
_exptl_crystal_colour black
_exptl_crystal_density_diffrn 2.415
_exptl_crystal_description rectangular
_exptl_crystal_F_000 4224
_exptl_crystal_size_max 0.45
_exptl_crystal_size_mid 0.45
_exptl_crystal_size_min 0.30
_refine_diff_density_max 1.557
_refine_diff_density_min -1.676
_refine_diff_density_rms 0.206
_refine_ls_extinction_method none
_refine_ls_goodness_of_fit_all 0.959
_refine_ls_goodness_of_fit_obs 1.062
_refine_ls_matrix_type full
_refine_ls_number_parameters 82
_refine_ls_number_reflns 1510
_refine_ls_number_restraints 0
_refine_ls_restrained_S_all 0.959
_refine_ls_restrained_S_obs 1.062
_refine_ls_R_factor_all 0.0799
_refine_ls_R_factor_obs 0.0428
_refine_ls_shift/esd_max -0.011
_refine_ls_shift/esd_mean 0.001
_refine_ls_structure_factor_coef Fsqd
_refine_ls_weighting_details 'w=1/[\s^2^(Fo^2^)+(0.0409P)^2^+0.0000P] where P=(Fo^2^+2Fc^2^)/3'
_refine_ls_weighting_scheme calc
_refine_ls_wR_factor_all 0.0983
_refine_ls_wR_factor_obs 0.0887
_reflns_number_observed 1027
_reflns_number_total 1510
_reflns_observed_criterion >2sigma(I)
_cod_depositor_comments
;
The following automatic conversions were performed:

'_refine_ls_weighting_scheme' value 'calc
w=1/[\s^2^(Fo^2^)+(0.0409P)^2^+0.0000P] where P=(Fo^2^+2Fc^2^)/3' was
changed to 'calc'. New tag '_refine_ls_weighting_details' was
created. The value of the new tag was set to
'w=1/[\s^2^(Fo^2^)+(0.0409P)^2^+0.0000P] where P=(Fo^2^+2Fc^2^)/3'.

Automatic conversion script
Id: cif_fix_values 3143 2015-03-26 13:38:13Z robertas 
;
_cod_original_cell_volume 6153.3(21)
_cod_original_sg_symbol_H-M 'F d d d'
_cod_database_code 4300086

loop_
_symmetry_equiv_pos_as_xyz
'x, y, z'
'-x+3/4, -y+3/4, z'
'-x+3/4, y, -z+3/4'
'x, -y+3/4, -z+3/4'
'x, y+1/2, z+1/2'
'-x+3/4, -y+5/4, z+1/2'
'-x+3/4, y+1/2, -z+5/4'
'x, -y+5/4, -z+5/4'
'x+1/2, y, z+1/2'
'-x+5/4, -y+3/4, z+1/2'
'-x+5/4, y, -z+5/4'
'x+1/2, -y+3/4, -z+5/4'
'x+1/2, y+1/2, z'
'-x+5/4, -y+5/4, z'
'-x+5/4, y+1/2, -z+3/4'
'x+1/2, -y+5/4, -z+3/4'
'-x, -y, -z'
'x-3/4, y-3/4, -z'
'x-3/4, -y, z-3/4'
'-x, y-3/4, z-3/4'
'-x, -y+1/2, -z+1/2'
'x-3/4, y-1/4, -z+1/2'
'x-3/4, -y+1/2, z-1/4'
'-x, y-1/4, z-1/4'
'-x+1/2, -y, -z+1/2'
'x-1/4, y-3/4, -z+1/2'
'x-1/4, -y, z-1/4'
'-x+1/2, y-3/4, z-1/4'
'-x+1/2, -y+1/2, -z'
'x-1/4, y-1/4, -z'
'x-1/4, -y+1/2, z-3/4'
'-x+1/2, y-1/4, z-3/4'

loop_
_atom_site_aniso_label
_atom_site_aniso_U_11
_atom_site_aniso_U_22
_atom_site_aniso_U_33
_atom_site_aniso_U_23
_atom_site_aniso_U_13
_atom_site_aniso_U_12
W 0.0225(4) 0.0218(4) 0.0145(4) 0.000 0.000 0.000
Se 0.0290(6) 0.0312(6) 0.0216(5) -0.0033(4) 0.0015(4) 0.0064(5)
Cu1 0.0351(10) 0.0322(9) 0.0228(8) 0.000 0.000 0.0023(9)
Cu2 0.0384(11) 0.0326(10) 0.0308(9) 0.000 -0.0076(10) 0.000
N1 0.046(6) 0.038(6) 0.046(6) -0.006(5) 0.001(5) 0.001(5)
C1 0.032(6) 0.021(5) 0.030(5) 0.005(4) -0.013(5) -0.001(4)
N 0.030(7) 0.030(6) 0.035(6) 0.000 -0.011(7) 0.000
C11 0.290(36) 0.183(25) 0.088(14) -0.048(16) 0.035(21) 0.121(26)
C12 0.098(16) 0.147(19) 0.185(23) -0.094(17) 0.061(16) 0.024(15)
C21 0.229(31) 0.308(40) 0.269(39) 0.088(34) -0.096(32) 0.185(31)
C22 0.075(12) 0.120(15) 0.120(15) 0.053(13) -0.012(12) 0.024(12)

loop_
_atom_site_label
_atom_site_type_symbol
_atom_site_fract_x
_atom_site_fract_y
_atom_site_fract_z
_atom_site_U_iso_or_equiv
_atom_site_thermal_displace_type
_atom_site_occupancy
_atom_site_calc_flag
_atom_site_refinement_flags
_atom_site_disorder_group
W W -0.6250 -0.1250 0.3750 0.0196(2) Uani 1 d S .
Se Se -0.74774(10) -0.06698(4) 0.43114(4) 0.0273(3) Uani 1 d . .
Cu1 Cu -0.6250 -0.1250 0.25579(7) 0.0300(4) Uani 1 d S .
Cu2 Cu -0.6250 0.00027(7) 0.3750 0.0339(4) Uani 1 d S .
N1 N -0.7259(9) -0.0740(4) 0.2081(4) 0.043(2) Uani 1 d . .
C1 C -0.7221(9) 0.0449(4) 0.3230(4) 0.028(2) Uani 1 d . .
N N -0.8750 -0.2368(5) 0.1250 0.032(3) Uani 1 d S .
C11 C -0.8884(32) -0.1968(12) 0.1726(9) 0.187(14) Uani 1 d . .
C12 C -0.9917(20) -0.1686(10) 0.1894(10) 0.143(10) Uani 1 d . .
C21 C -0.7659(30) -0.2653(15) 0.1375(14) 0.269(19) Uani 1 d . .
C22 C -0.7532(17) -0.2993(9) 0.1922(8) 0.105(6) Uani 1 d . .

loop_
_atom_type_symbol
_atom_type_description
_atom_type_scat_dispersion_real
_atom_type_scat_dispersion_imag
_atom_type_scat_source
C C 0.0033 0.0016 'International Tables Vol C Tables 4.2.6.8 and 6.1.1.4'
H H 0.0000 0.0000 'International Tables Vol C Tables 4.2.6.8 and 6.1.1.4'
N N 0.0061 0.0033 'International Tables Vol C Tables 4.2.6.8 and 6.1.1.4'
Cu Cu 0.3201 1.2651 'International Tables Vol C Tables 4.2.6.8 and 6.1.1.4'
Se Se -0.0929 2.2259 'International Tables Vol C Tables 4.2.6.8 and 6.1.1.4'
W W -0.8490 6.8722 'International Tables Vol C Tables 4.2.6.8 and 6.1.1.4'

loop_
_geom_angle_atom_site_label_1
_geom_angle_atom_site_label_2
_geom_angle_atom_site_label_3
_geom_angle
_geom_angle_site_symmetry_1
_geom_angle_site_symmetry_3
_geom_angle_publ_flag
Se W Se 108.80(5) 3_355 2_345 ?
Se W Se 109.68(5) 3_355 . ?
Se W Se 109.93(5) 2_345 . ?
Se W Se 109.93(5) 3_355 4_545 ?
Se W Se 109.68(5) 2_345 4_545 ?
Se W Se 108.80(5) . 4_545 ?
Se W Cu1 125.03(2) 3_355 3_355 ?
Se W Cu1 54.97(2) 2_345 3_355 ?
Se W Cu1 54.97(2) . 3_355 ?
Se W Cu1 125.03(2) 4_545 3_355 ?
Se W Cu1 54.97(2) 3_355 . ?
Se W Cu1 125.03(2) 2_345 . ?
Se W Cu1 125.03(2) . . ?
Se W Cu1 54.97(2) 4_545 . ?
Cu1 W Cu1 180.0 3_355 . ?
Se W Cu2 54.84(3) 3_355 . ?
Se W Cu2 125.16(3) 2_345 . ?
Se W Cu2 54.84(3) . . ?
Se W Cu2 125.16(3) 4_545 . ?
Cu1 W Cu2 90.0 3_355 . ?
Cu1 W Cu2 90.0 . . ?
Se W Cu2 125.16(3) 3_355 2_345 ?
Se W Cu2 54.84(3) 2_345 2_345 ?
Se W Cu2 125.16(3) . 2_345 ?
Se W Cu2 54.84(3) 4_545 2_345 ?
Cu1 W Cu2 90.0 3_355 2_345 ?
Cu1 W Cu2 90.0 . 2_345 ?
Cu2 W Cu2 180.0 . 2_345 ?
W Se Cu1 73.26(4) . 3_355 ?
W Se Cu2 74.38(4) . . ?
Cu1 Se Cu2 112.20(5) 3_355 . ?
N1 Cu1 N1 110.0(5) . 2_345 ?
N1 Cu1 Se 109.9(3) . 3_355 ?
N1 Cu1 Se 111.7(3) 2_345 3_355 ?
N1 Cu1 Se 111.7(3) . 4_545 ?
N1 Cu1 Se 109.9(3) 2_345 4_545 ?
Se Cu1 Se 103.55(8) 3_355 4_545 ?
N1 Cu1 W 125.0(3) . . ?
N1 Cu1 W 125.0(3) 2_345 . ?
Se Cu1 W 51.77(4) 3_355 . ?
Se Cu1 W 51.77(4) 4_545 . ?
C1 Cu2 C1 115.6(6) 3_355 . ?
C1 Cu2 Se 112.3(3) 3_355 3_355 ?
C1 Cu2 Se 107.1(3) . 3_355 ?
C1 Cu2 Se 107.1(3) 3_355 . ?
C1 Cu2 Se 112.3(3) . . ?
Se Cu2 Se 101.55(8) 3_355 . ?
C1 Cu2 W 122.2(3) 3_355 . ?
C1 Cu2 W 122.2(3) . . ?
Se Cu2 W 50.77(4) 3_355 . ?
Se Cu2 W 50.77(4) . . ?
C1 N1 Cu1 174.5(10) 25_355 . ?
N1 C1 Cu2 175.6(9) 25_355 . ?
C21 N C21 124.1(35) . 11_254 ?
C21 N C11 102.6(19) . . ?
C21 N C11 111.8(20) 11_254 . ?
C21 N C11 111.8(20) . 11_254 ?
C21 N C11 102.6(19) 11_254 11_254 ?
C11 N C11 102.1(23) . 11_254 ?
C12 C11 N 127.3(28) . . ?
N C21 C22 120.1(28) . . ?

loop_
_geom_bond_atom_site_label_1
_geom_bond_atom_site_label_2
_geom_bond_distance
_geom_bond_site_symmetry_2
_geom_bond_publ_flag
W Se 2.3383(10) 3_355 ?
W Se 2.3383(10) 2_345 ?
W Se 2.3383(10) . ?
W Se 2.3383(10) 4_545 ?
W Cu1 2.850(2) 3_355 ?
W Cu1 2.850(2) . ?
W Cu2 2.907(2) . ?
W Cu2 2.907(2) 2_345 ?
Se Cu1 2.4372(14) 3_355 ?
Se Cu2 2.4677(15) . ?
Cu1 N1 1.987(10) . ?
Cu1 N1 1.987(10) 2_345 ?
Cu1 Se 2.4372(14) 3_355 ?
Cu1 Se 2.4372(14) 4_545 ?
Cu2 C1 1.943(10) 3_355 ?
Cu2 C1 1.943(9) . ?
Cu2 Se 2.4677(15) 3_355 ?
N1 C1 1.160(13) 25_355 ?
C1 N1 1.160(13) 25_355 ?
N C21 1.41(2) . ?
N C21 1.41(2) 11_254 ?
N C11 1.48(2) . ?
N C11 1.48(2) 11_254 ?
C11 C12 1.38(3) . ?
C21 C22 1.53(3) . ?

loop_
_geom_torsion_atom_site_label_1
_geom_torsion_atom_site_label_2
_geom_torsion_atom_site_label_3
_geom_torsion_atom_site_label_4
_geom_torsion
_geom_torsion_site_symmetry_1
_geom_torsion_site_symmetry_2
_geom_torsion_site_symmetry_3
_geom_torsion_site_symmetry_4
_geom_torsion_publ_flag
Se W Se Cu1 -119.59(3) 3_355 . . 3_355 ?
Se W Se Cu1 0.0 2_345 . . 3_355 ?
Se W Se Cu1 120.13(3) 4_545 . . 3_355 ?
Cu1 W Se Cu1 0.0 3_355 . . 3_355 ?
Cu1 W Se Cu1 180.0 . . . 3_355 ?
Cu2 W Se Cu1 -119.59(3) . . . 3_355 ?
Cu2 W Se Cu1 60.41(3) 2_345 . . 3_355 ?
Se W Se Cu2 0.0 3_355 . . . ?
Se W Se Cu2 119.59(3) 2_345 . . . ?
Se W Se Cu2 -120.28(3) 4_545 . . . ?
Cu1 W Se Cu2 119.59(3) 3_355 . . . ?
Cu1 W Se Cu2 -60.41(3) . . . . ?
Cu2 W Se Cu2 0.0 . . . . ?
Cu2 W Se Cu2 180.0 2_345 . . . ?
Se W Cu1 N1 -88.7(3) 3_355 . . . ?
Se W Cu1 N1 -178.1(3) 2_345 . . . ?
Se W Cu1 N1 1.9(3) . . . . ?
Se W Cu1 N1 91.3(3) 4_545 . . . ?
Cu1 W Cu1 N1 -106.8(1000) 3_355 . . . ?
Cu2 W Cu1 N1 -43.4(3) . . . . ?
Cu2 W Cu1 N1 136.6(3) 2_345 . . . ?
Se W Cu1 N1 91.3(3) 3_355 . . 2_345 ?
Se W Cu1 N1 1.9(3) 2_345 . . 2_345 ?
Se W Cu1 N1 -178.1(3) . . . 2_345 ?
Se W Cu1 N1 -88.7(3) 4_545 . . 2_345 ?
Cu1 W Cu1 N1 73.2(1000) 3_355 . . 2_345 ?
Cu2 W Cu1 N1 136.6(3) . . . 2_345 ?
Cu2 W Cu1 N1 -43.4(3) 2_345 . . 2_345 ?
Se W Cu1 Se 0.0 3_355 . . 3_355 ?
Se W Cu1 Se -89.38(6) 2_345 . . 3_355 ?
Se W Cu1 Se 90.62(6) . . . 3_355 ?
Se W Cu1 Se 180.0 4_545 . . 3_355 ?
Cu1 W Cu1 Se -18.1(137) 3_355 . . 3_355 ?
Cu2 W Cu1 Se 45.31(3) . . . 3_355 ?
Cu2 W Cu1 Se -134.69(3) 2_345 . . 3_355 ?
Se W Cu1 Se 180.0 3_355 . . 4_545 ?
Se W Cu1 Se 90.62(6) 2_345 . . 4_545 ?
Se W Cu1 Se -89.38(6) . . . 4_545 ?
Se W Cu1 Se 0.0 4_545 . . 4_545 ?
Cu1 W Cu1 Se 161.9(1000) 3_355 . . 4_545 ?
Cu2 W Cu1 Se -134.69(3) . . . 4_545 ?
Cu2 W Cu1 Se 45.31(3) 2_345 . . 4_545 ?
W Se Cu2 C1 -117.9(3) . . . 3_355 ?
Cu1 Se Cu2 C1 -53.8(3) 3_355 . . 3_355 ?
W Se Cu2 C1 114.1(3) . . . . ?
Cu1 Se Cu2 C1 178.2(3) 3_355 . . . ?
W Se Cu2 Se 0.0 . . . 3_355 ?
Cu1 Se Cu2 Se 64.08(4) 3_355 . . 3_355 ?
W Se Cu2 W 0.0 . . . . ?
Cu1 Se Cu2 W 64.08(4) 3_355 . . . ?
Se W Cu2 C1 -93.7(4) 3_355 . . 3_355 ?
Se W Cu2 C1 -4.5(4) 2_345 . . 3_355 ?
Se W Cu2 C1 86.3(4) . . . 3_355 ?
Se W Cu2 C1 175.5(4) 4_545 . . 3_355 ?
Cu1 W Cu2 C1 40.9(4) 3_355 . . 3_355 ?
Cu1 W Cu2 C1 -139.1(4) . . . 3_355 ?
Cu2 W Cu2 C1 -49.1(1000) 2_345 . . 3_355 ?
Se W Cu2 C1 86.3(4) 3_355 . . . ?
Se W Cu2 C1 175.5(4) 2_345 . . . ?
Se W Cu2 C1 -93.7(4) . . . . ?
Se W Cu2 C1 -4.5(4) 4_545 . . . ?
Cu1 W Cu2 C1 -139.1(4) 3_355 . . . ?
Cu1 W Cu2 C1 40.9(4) . . . . ?
Cu2 W Cu2 C1 130.9(1000) 2_345 . . . ?
Se W Cu2 Se 0.0 3_355 . . 3_355 ?
Se W Cu2 Se 89.20(6) 2_345 . . 3_355 ?
Se W Cu2 Se 180.0 . . . 3_355 ?
Se W Cu2 Se -90.80(6) 4_545 . . 3_355 ?
Cu1 W Cu2 Se 134.60(3) 3_355 . . 3_355 ?
Cu1 W Cu2 Se -45.40(3) . . . 3_355 ?
Cu2 W Cu2 Se 44.6(198) 2_345 . . 3_355 ?
Se W Cu2 Se 180.0 3_355 . . . ?
Se W Cu2 Se -90.80(6) 2_345 . . . ?
Se W Cu2 Se 0.0 . . . . ?
Se W Cu2 Se 89.20(6) 4_545 . . . ?
Cu1 W Cu2 Se -45.40(3) 3_355 . . . ?
Cu1 W Cu2 Se 134.60(3) . . . . ?
Cu2 W Cu2 Se -135.4(631) 2_345 . . . ?
N1 Cu1 N1 C1 -24.6(92) 2_345 . . 25_355 ?
Se Cu1 N1 C1 98.8(93) 3_355 . . 25_355 ?
Se Cu1 N1 C1 -146.9(93) 4_545 . . 25_355 ?
W Cu1 N1 C1 155.4(92) . . . 25_355 ?
C1 Cu2 C1 N1 35.3(128) 3_355 . . 25_355 ?
Se Cu2 C1 N1 -90.7(130) 3_355 . . 25_355 ?
Se Cu2 C1 N1 158.7(129) . . . 25_355 ?
W Cu2 C1 N1 -144.7(128) . . . 25_355 ?
C21 N C11 C12 -162.7(31) . . . . ?
C21 N C11 C12 -27.6(37) 11_254 . . . ?
C11 N C11 C12 81.4(27) 11_254 . . . ?
C21 N C21 C22 -68.6(28) 11_254 . . . ?
C11 N C21 C22 59.1(34) . . . . ?
C11 N C21 C22 167.8(25) 11_254 . . . ?
